data_4083422
loop_
_publ_author_name
'Pingen, Dennis'
'Lebl, Tomas'
'Lutz, Martin'
'Nichol, Gary S.'
'Kamer, Paul C. J.'
'Vogt, Dieter'

_publ_section_title
;
 Catalytic Activity and Fluxional Behavior of Complexes Based on
 RuHCl(CO)(PPh3)3and Xantphos-Type Ligands
;
_journal_issue 11
_journal_name_full Organometallics
_journal_page_first 2798
_journal_paper_doi 10.1021/om5003182
_journal_volume 33
_journal_year 2014
_chemical_formula_moiety 'C56 H47 Cl2 O P3 Ru Si'
_chemical_formula_sum 'C56 H47 Cl2 O P3 Ru Si'
_chemical_formula_weight 1028.90
_chemical_name_systematic
;
 ?
;
_space_group_crystal_system monoclinic
_space_group_IT_number 14
_space_group_name_Hall '-P 2ybc'
_space_group_name_H-M_alt 'P 1 21/c 1'
_symmetry_space_group_name_Hall '-P 2ybc'
_symmetry_space_group_name_H-M 'P 1 21/c 1'
_atom_sites_solution_hydrogens geom
_atom_sites_solution_primary heavy
_atom_sites_solution_secondary difmap
_audit_creation_method SHELXL-2013
_cell_angle_alpha 90
_cell_angle_beta 102.493(7)
_cell_angle_gamma 90
_cell_formula_units_Z 4
_cell_length_a 10.2981(9)
_cell_length_b 24.6265(11)
_cell_length_c 18.6896(10)
_cell_measurement_reflns_used 5248
_cell_measurement_temperature 120(2)
_cell_measurement_theta_max 72.5620
_cell_measurement_theta_min 3.5780
_cell_volume 4627.6(5)
_computing_cell_refinement 'CrysAlisPro (Agilent Technologies, 2011)'
_computing_data_collection 'CrysAlisPro (Agilent Technologies, 2011)'
_computing_data_reduction 'CrysAlisPro (Agilent Technologies, 2011)'
_computing_molecular_graphics 'SHELXTL (Sheldrick, 2008)'
_computing_publication_material 'SHELXTL (Sheldrick, 2008) and local programs'
_computing_structure_refinement 'SHELXL-2013 (Sheldrick, 2013)'
_computing_structure_solution 'SHELXTL (Sheldrick, 2008)'
_diffrn_ambient_temperature 120(2)
_diffrn_detector_area_resol_mean 5.1574
_diffrn_measured_fraction_theta_full 1.000
_diffrn_measured_fraction_theta_max 1.000
_diffrn_measurement_device_type 'Agilent Technologies SuperNova'
_diffrn_measurement_method '\w scans'
_diffrn_radiation_type CuK\a
_diffrn_radiation_wavelength 1.54184
_diffrn_reflns_av_R_equivalents 0.1499
_diffrn_reflns_av_unetI/netI 0.0769
_diffrn_reflns_Laue_measured_fraction_full 1.000
_diffrn_reflns_Laue_measured_fraction_max 1.000
_diffrn_reflns_limit_h_max 12
_diffrn_reflns_limit_h_min -12
_diffrn_reflns_limit_k_max 29
_diffrn_reflns_limit_k_min -29
_diffrn_reflns_limit_l_max 22
_diffrn_reflns_limit_l_min -22
_diffrn_reflns_number 68567
_diffrn_reflns_point_group_measured_fraction_full 1.000
_diffrn_reflns_point_group_measured_fraction_max 1.000
_diffrn_reflns_theta_full 67.684
_diffrn_reflns_theta_max 68.239
_diffrn_reflns_theta_min 3.014
_exptl_absorpt_coefficient_mu 5.356
_exptl_absorpt_correction_T_max 0.803
_exptl_absorpt_correction_T_min 0.754
_exptl_absorpt_correction_type gaussian
_exptl_absorpt_process_details
;
CrysAlisPro, Agilent Technologies,
Version 1.171.36.28 (release 01-02-2013 CrysAlis171 .NET)
(compiled Feb  1 2013,16:14:44)
Numerical absorption correction based on gaussian integration over
   a multifaceted crystal model
;
_exptl_crystal_colour red
_exptl_crystal_density_diffrn 1.477
_exptl_crystal_description block
_exptl_crystal_F_000 2112
_exptl_crystal_size_max 0.076
_exptl_crystal_size_mid 0.056
_exptl_crystal_size_min 0.053
_refine_diff_density_max 1.147
_refine_diff_density_min -0.589
_refine_diff_density_rms 0.096
_refine_ls_extinction_method none
_refine_ls_goodness_of_fit_ref 1.101
_refine_ls_hydrogen_treatment constr
_refine_ls_matrix_type full
_refine_ls_number_parameters 579
_refine_ls_number_reflns 8484
_refine_ls_number_restraints 0
_refine_ls_restrained_S_all 1.101
_refine_ls_R_factor_all 0.0933
_refine_ls_R_factor_gt 0.0634
_refine_ls_shift/su_max 0.000
_refine_ls_shift/su_mean 0.000
_refine_ls_structure_factor_coef Fsqd
_refine_ls_weighting_details 'w=1/[\s^2^(Fo^2^)+(0.0505P)^2^+2.5973P] where P=(Fo^2^+2Fc^2^)/3'
_refine_ls_weighting_scheme calc
_refine_ls_wR_factor_gt 0.1225
_refine_ls_wR_factor_ref 0.1339
_reflns_Friedel_coverage 0.000
_reflns_number_gt 6337
_reflns_number_total 8484
_reflns_threshold_expression 'I > 2\s(I)'
_cod_data_source_file om5003182_si_001.cif
_cod_data_source_block sixantphos
_cod_depositor_comments 'Adding full bibliography for 4083421--4083422.cif.'
_cod_database_code 4083422
_shelx_space_group_comment
;
The symmetry employed for this shelxl refinement is uniquely defined
by the following loop, which should always be used as a source of
symmetry information in preference to the above space-group names.
They are only intended as comments.
;
_shelx_estimated_absorpt_t_min 0.686
_shelx_estimated_absorpt_t_max 0.764
_shelxl_version_number 2013-4

loop_
_space_group_symop_operation_xyz
'x, y, z'
'-x, y+1/2, -z+1/2'
'-x, -y, -z'
'x, -y-1/2, z-1/2'

loop_
_atom_site_label
_atom_site_type_symbol
_atom_site_fract_x
_atom_site_fract_y
_atom_site_fract_z
_atom_site_U_iso_or_equiv
_atom_site_adp_type
_atom_site_occupancy
_atom_site_site_symmetry_multiplicity
_atom_site_calc_flag
_atom_site_refinement_flags_posn
_atom_site_refinement_flags_adp
Ru1 Ru 0.28502(5) 0.39353(2) 0.71216(2) 0.02507(12) Uani 1 1 d . .
Cl3 Cl 0.04784(14) 0.39653(5) 0.66327(7) 0.0309(3) Uani 1 1 d . .
Cl6 Cl 0.52176(14) 0.40225(5) 0.73812(7) 0.0316(3) Uani 1 1 d . .
P5 P 0.25474(15) 0.35045(5) 0.81349(7) 0.0257(3) Uani 1 1 d . .
P23 P 0.32992(15) 0.32026(5) 0.64150(7) 0.0271(3) Uani 1 1 d . .
P24 P 0.29169(15) 0.48214(5) 0.75490(7) 0.0271(3) Uani 1 1 d . .
Si16 Si 0.24911(17) 0.49106(6) 0.44812(8) 0.0316(4) Uani 1 1 d . .
O13 O 0.2970(4) 0.43849(13) 0.60421(18) 0.0261(8) Uani 1 1 d . .
C7 C 0.4432(7) 0.3267(2) 0.5188(3) 0.0338(13) Uani 1 1 d . .
H7 H 0.4652 0.2897 0.5290 0.041 Uiso 1 1 calc R U
C8 C 0.3841(6) 0.3561(2) 0.5672(3) 0.0319(13) Uani 1 1 d . .
C9 C 0.3483(6) 0.4099(2) 0.5504(3) 0.0290(12) Uani 1 1 d . .
C10 C 0.3571(6) 0.4325(2) 0.4831(3) 0.0300(12) Uani 1 1 d . .
C11 C 0.4240(6) 0.4028(2) 0.4381(3) 0.0354(14) Uani 1 1 d . .
H11 H 0.4379 0.4187 0.3941 0.043 Uiso 1 1 calc R U
C12 C 0.4707(7) 0.3500(2) 0.4569(3) 0.0375(14) Uani 1 1 d . .
H12 H 0.5200 0.3309 0.4275 0.045 Uiso 1 1 calc R U
C13 C 0.2742(6) 0.4954(2) 0.6024(3) 0.0284(12) Uani 1 1 d . .
C14 C 0.2504(6) 0.5252(2) 0.5367(3) 0.0303(12) Uani 1 1 d . .
C15 C 0.2703(6) 0.5198(2) 0.6690(3) 0.0309(12) Uani 1 1 d . .
C16 C 0.2450(7) 0.5756(2) 0.6693(3) 0.0346(14) Uani 1 1 d . .
H16 H 0.2414 0.5929 0.7142 0.042 Uiso 1 1 calc R U
C17 C 0.2249(7) 0.6061(2) 0.6057(3) 0.0386(14) Uani 1 1 d . .
H17 H 0.2088 0.6440 0.6072 0.046 Uiso 1 1 calc R U
C18 C 0.2283(7) 0.5811(2) 0.5399(3) 0.0378(15) Uani 1 1 d . .
H18 H 0.2155 0.6022 0.4964 0.045 Uiso 1 1 calc R U
C21 C 0.3076(7) 0.5351(3) 0.3817(3) 0.0450(17) Uani 1 1 d . .
H21A H 0.3262 0.5129 0.3416 0.068 Uiso 1 1 calc R U
H21B H 0.3889 0.5539 0.4063 0.068 Uiso 1 1 calc R U
H21C H 0.2388 0.5619 0.3620 0.068 Uiso 1 1 calc R U
C22 C 0.0808(7) 0.4622(2) 0.4125(3) 0.0395(15) Uani 1 1 d . .
H22A H 0.0161 0.4918 0.4004 0.059 Uiso 1 1 calc R U
H22B H 0.0562 0.4389 0.4499 0.059 Uiso 1 1 calc R U
H22C H 0.0813 0.4408 0.3684 0.059 Uiso 1 1 calc R U
C25 C 0.6833(7) 0.2118(3) 0.7494(4) 0.0460(17) Uani 1 1 d . .
H25 H 0.7562 0.1898 0.7726 0.055 Uiso 1 1 calc R U
C26 C 0.5574(7) 0.1985(2) 0.7563(3) 0.0430(16) Uani 1 1 d . .
H26 H 0.5437 0.1678 0.7845 0.052 Uiso 1 1 calc R U
C27 C 0.4488(7) 0.2301(2) 0.7216(3) 0.0345(14) Uani 1 1 d . .
H27 H 0.3614 0.2209 0.7261 0.041 Uiso 1 1 calc R U
C28 C 0.4700(6) 0.2757(2) 0.6803(3) 0.0302(12) Uani 1 1 d . .
C29 C 0.5983(7) 0.2882(2) 0.6751(3) 0.0353(14) Uani 1 1 d . .
H29 H 0.6134 0.3191 0.6476 0.042 Uiso 1 1 calc R U
C30 C 0.7060(7) 0.2567(3) 0.7092(4) 0.0452(16) Uani 1 1 d . .
H30 H 0.7936 0.2658 0.7050 0.054 Uiso 1 1 calc R U
C31 C -0.0002(7) 0.2159(3) 0.4972(3) 0.0410(15) Uani 1 1 d . .
H31 H -0.0703 0.1951 0.4685 0.049 Uiso 1 1 calc R U
C32 C -0.0134(7) 0.2711(3) 0.5033(4) 0.0455(16) Uani 1 1 d . .
H32 H -0.0923 0.2887 0.4783 0.055 Uiso 1 1 calc R U
C33 C 0.0897(7) 0.3016(2) 0.5467(3) 0.0382(15) Uani 1 1 d . .
H33 H 0.0811 0.3398 0.5501 0.046 Uiso 1 1 calc R U
C34 C 0.2028(6) 0.2761(2) 0.5841(3) 0.0314(13) Uani 1 1 d . .
C35 C 0.2172(7) 0.2205(2) 0.5763(3) 0.0349(14) Uani 1 1 d . .
H35 H 0.2964 0.2027 0.6006 0.042 Uiso 1 1 calc R U
C36 C 0.1143(7) 0.1910(2) 0.5326(3) 0.0417(16) Uani 1 1 d . .
H36 H 0.1240 0.1530 0.5273 0.050 Uiso 1 1 calc R U
C37 C 0.6064(7) 0.5054(2) 0.9262(3) 0.0401(15) Uani 1 1 d . .
H37 H 0.6374 0.4895 0.9731 0.048 Uiso 1 1 calc R U
C38 C 0.6712(7) 0.5503(2) 0.9055(3) 0.0400(15) Uani 1 1 d . .
H38 H 0.7450 0.5658 0.9386 0.048 Uiso 1 1 calc R U
C39 C 0.6276(7) 0.5723(2) 0.8362(3) 0.0406(15) Uani 1 1 d . .
H39 H 0.6736 0.6021 0.8210 0.049 Uiso 1 1 calc R U
C40 C 0.5179(7) 0.5512(2) 0.7897(3) 0.0373(14) Uani 1 1 d . .
H40 H 0.4884 0.5667 0.7425 0.045 Uiso 1 1 calc R U
C41 C 0.4495(6) 0.5076(2) 0.8100(3) 0.0326(13) Uani 1 1 d . .
C42 C 0.4966(7) 0.4839(2) 0.8786(3) 0.0359(14) Uani 1 1 d . .
H42 H 0.4532 0.4529 0.8926 0.043 Uiso 1 1 calc R U
C43 C 0.1727(6) 0.5181(2) 0.7981(3) 0.0296(13) Uani 1 1 d . .
C44 C 0.2133(7) 0.5578(2) 0.8533(3) 0.0365(14) Uani 1 1 d . .
H44 H 0.3051 0.5655 0.8710 0.044 Uiso 1 1 calc R U
C45 C 0.1176(7) 0.5852(2) 0.8810(3) 0.0404(15) Uani 1 1 d . .
H45 H 0.1446 0.6117 0.9182 0.048 Uiso 1 1 calc R U
C46 C -0.0158(7) 0.5748(2) 0.8560(3) 0.0379(15) Uani 1 1 d . .
H46 H -0.0802 0.5942 0.8753 0.045 Uiso 1 1 calc R U
C47 C -0.0553(7) 0.5356(2) 0.8021(3) 0.0356(14) Uani 1 1 d . .
H47 H -0.1472 0.5282 0.7849 0.043 Uiso 1 1 calc R U
C48 C 0.0372(7) 0.5077(2) 0.7737(3) 0.0338(14) Uani 1 1 d . .
H48 H 0.0086 0.4809 0.7370 0.041 Uiso 1 1 calc R U
C49 C 0.0492(7) 0.2132(2) 0.7272(3) 0.0352(14) Uani 1 1 d . .
H49 H -0.0068 0.2031 0.6818 0.042 Uiso 1 1 calc R U
C50 C 0.0761(7) 0.1763(2) 0.7846(3) 0.0388(15) Uani 1 1 d . .
H50 H 0.0390 0.1408 0.7787 0.047 Uiso 1 1 calc R U
C51 C 0.1574(7) 0.1915(2) 0.8505(3) 0.0433(16) Uani 1 1 d . .
H51 H 0.1744 0.1666 0.8902 0.052 Uiso 1 1 calc R U
C52 C 0.2148(6) 0.2430(2) 0.8596(3) 0.0336(14) Uani 1 1 d . .
H52 H 0.2714 0.2528 0.9049 0.040 Uiso 1 1 calc R U
C53 C 0.1887(6) 0.2802(2) 0.8016(3) 0.0292(12) Uani 1 1 d . .
C54 C 0.1048(6) 0.2652(2) 0.7364(3) 0.0283(12) Uani 1 1 d . .
H54 H 0.0846 0.2906 0.6973 0.034 Uiso 1 1 calc R U
C55 C 0.6241(7) 0.3028(2) 0.9240(3) 0.0381(14) Uani 1 1 d . .
H55 H 0.6993 0.2870 0.9102 0.046 Uiso 1 1 calc R U
C56 C 0.6245(7) 0.3103(3) 0.9972(3) 0.0409(15) Uani 1 1 d . .
H56 H 0.7003 0.3005 1.0337 0.049 Uiso 1 1 calc R U
C57 C 0.5144(7) 0.3321(2) 1.0170(3) 0.0400(15) Uani 1 1 d . .
H57 H 0.5143 0.3379 1.0672 0.048 Uiso 1 1 calc R U
C58 C 0.4033(7) 0.3457(2) 0.9633(3) 0.0344(13) Uani 1 1 d . .
H58 H 0.3268 0.3597 0.9776 0.041 Uiso 1 1 calc R U
C59 C 0.4014(6) 0.3392(2) 0.8896(3) 0.0272(12) Uani 1 1 d . .
C60 C 0.5148(6) 0.3181(2) 0.8703(3) 0.0341(14) Uani 1 1 d . .
H60 H 0.5172 0.3141 0.8201 0.041 Uiso 1 1 calc R U
C61 C -0.1075(6) 0.3901(2) 0.8592(3) 0.0377(14) Uani 1 1 d . .
H61 H -0.1975 0.3797 0.8412 0.045 Uiso 1 1 calc R U
C62 C -0.0760(7) 0.4296(2) 0.9132(3) 0.0400(15) Uani 1 1 d . .
H62 H -0.1436 0.4451 0.9341 0.048 Uiso 1 1 calc R U
C63 C 0.0539(7) 0.4460(2) 0.9360(3) 0.0386(15) Uani 1 1 d . .
H63 H 0.0753 0.4732 0.9728 0.046 Uiso 1 1 calc R U
C64 C 0.1538(7) 0.4239(2) 0.9068(3) 0.0332(13) Uani 1 1 d . .
H64 H 0.2421 0.4372 0.9214 0.040 Uiso 1 1 calc R U
C65 C 0.1252(6) 0.3813(2) 0.8551(3) 0.0289(12) Uani 1 1 d . .
C66 C -0.0065(6) 0.3659(2) 0.8318(3) 0.0337(13) Uani 1 1 d . .
H66 H -0.0284 0.3380 0.7961 0.040 Uiso 1 1 calc R U

loop_
_atom_site_aniso_label
_atom_site_aniso_U_11
_atom_site_aniso_U_22
_atom_site_aniso_U_33
_atom_site_aniso_U_23
_atom_site_aniso_U_13
_atom_site_aniso_U_12
Ru1 0.0362(2) 0.01523(18) 0.02110(18) 0.00046(15) 0.00039(15) -0.00019(17)
Cl3 0.0381(8) 0.0216(6) 0.0290(6) -0.0007(5) -0.0014(5) 0.0009(5)
Cl6 0.0379(8) 0.0239(6) 0.0308(6) -0.0013(5) 0.0027(5) -0.0012(5)
P5 0.0351(8) 0.0172(6) 0.0227(6) 0.0011(5) 0.0017(5) 0.0000(5)
P23 0.0374(9) 0.0180(6) 0.0237(6) -0.0008(5) 0.0016(6) 0.0007(5)
P24 0.0404(9) 0.0162(6) 0.0218(6) -0.0002(5) 0.0002(5) -0.0016(5)
Si16 0.0436(10) 0.0261(7) 0.0222(7) 0.0057(5) 0.0009(6) -0.0036(6)
O13 0.039(2) 0.0165(17) 0.0217(17) 0.0031(13) 0.0045(15) 0.0003(15)
C7 0.047(4) 0.025(3) 0.029(3) -0.003(2) 0.005(3) -0.002(2)
C8 0.045(4) 0.025(3) 0.022(2) -0.001(2) 0.000(2) -0.003(2)
C9 0.036(3) 0.025(3) 0.024(2) -0.004(2) 0.004(2) -0.003(2)
C10 0.043(4) 0.024(3) 0.021(2) -0.001(2) 0.002(2) 0.001(2)
C11 0.042(4) 0.038(3) 0.025(3) 0.004(2) 0.005(2) -0.005(3)
C12 0.043(4) 0.039(3) 0.032(3) -0.005(2) 0.011(3) 0.004(3)
C13 0.035(3) 0.019(3) 0.028(3) 0.002(2) 0.001(2) -0.005(2)
C14 0.039(4) 0.024(3) 0.025(3) 0.001(2) 0.002(2) -0.004(2)
C15 0.038(4) 0.026(3) 0.026(3) 0.002(2) 0.000(2) -0.001(2)
C16 0.050(4) 0.022(3) 0.028(3) -0.004(2) 0.000(3) -0.003(2)
C17 0.058(4) 0.020(3) 0.033(3) 0.003(2) 0.000(3) 0.000(3)
C18 0.054(4) 0.023(3) 0.032(3) 0.010(2) 0.001(3) -0.002(3)
C21 0.062(5) 0.038(3) 0.034(3) 0.013(3) 0.007(3) -0.007(3)
C22 0.045(4) 0.031(3) 0.038(3) -0.001(2) -0.002(3) 0.000(3)
C25 0.048(5) 0.036(3) 0.046(4) 0.002(3) -0.005(3) 0.011(3)
C26 0.062(5) 0.025(3) 0.037(3) 0.003(2) -0.002(3) 0.006(3)
C27 0.051(4) 0.021(3) 0.028(3) 0.000(2) 0.001(3) 0.004(2)
C28 0.034(3) 0.021(3) 0.032(3) -0.003(2) -0.001(2) 0.008(2)
C29 0.048(4) 0.026(3) 0.031(3) 0.002(2) 0.005(3) 0.002(3)
C30 0.038(4) 0.039(3) 0.054(4) -0.004(3) -0.001(3) 0.009(3)
C31 0.047(4) 0.038(3) 0.035(3) -0.012(3) 0.003(3) -0.005(3)
C32 0.047(4) 0.041(4) 0.042(3) -0.006(3) -0.004(3) 0.004(3)
C33 0.052(4) 0.025(3) 0.033(3) -0.005(2) -0.002(3) 0.004(3)
C34 0.046(4) 0.019(3) 0.028(3) -0.002(2) 0.006(2) -0.006(2)
C35 0.048(4) 0.022(3) 0.032(3) 0.001(2) 0.002(3) 0.003(2)
C36 0.060(5) 0.023(3) 0.039(3) -0.005(2) 0.005(3) -0.006(3)
C37 0.046(4) 0.038(3) 0.029(3) -0.002(2) -0.005(3) 0.002(3)
C38 0.045(4) 0.036(3) 0.035(3) -0.008(2) 0.000(3) -0.004(3)
C39 0.049(4) 0.025(3) 0.046(3) -0.002(2) 0.005(3) -0.005(3)
C40 0.052(4) 0.025(3) 0.030(3) 0.002(2) -0.001(3) -0.002(3)
C41 0.042(4) 0.023(3) 0.027(3) -0.001(2) -0.003(2) 0.001(2)
C42 0.051(4) 0.026(3) 0.027(3) 0.003(2) 0.001(3) -0.005(3)
C43 0.049(4) 0.014(2) 0.022(2) 0.0007(19) 0.000(2) 0.003(2)
C44 0.050(4) 0.027(3) 0.029(3) -0.003(2) 0.001(3) -0.004(3)
C45 0.062(5) 0.024(3) 0.033(3) -0.004(2) 0.006(3) 0.001(3)
C46 0.056(5) 0.025(3) 0.034(3) 0.001(2) 0.014(3) 0.008(3)
C47 0.050(4) 0.026(3) 0.030(3) 0.002(2) 0.006(3) 0.002(3)
C48 0.052(4) 0.022(3) 0.024(3) 0.001(2) 0.002(3) 0.004(2)
C49 0.048(4) 0.023(3) 0.032(3) -0.002(2) 0.003(3) 0.002(2)
C50 0.056(4) 0.018(3) 0.041(3) 0.003(2) 0.006(3) -0.004(3)
C51 0.061(5) 0.021(3) 0.044(3) 0.009(2) 0.001(3) -0.002(3)
C52 0.048(4) 0.019(3) 0.030(3) 0.000(2) 0.002(3) -0.004(2)
C53 0.042(4) 0.014(2) 0.030(3) -0.003(2) 0.006(2) 0.002(2)
C54 0.037(3) 0.019(2) 0.028(3) 0.000(2) 0.006(2) 0.000(2)
C55 0.039(4) 0.037(3) 0.036(3) 0.004(3) 0.004(3) 0.002(3)
C56 0.040(4) 0.041(3) 0.035(3) 0.008(3) -0.005(3) -0.007(3)
C57 0.054(5) 0.039(3) 0.025(3) 0.002(2) 0.004(3) -0.001(3)
C58 0.044(4) 0.028(3) 0.029(3) 0.001(2) 0.002(3) -0.001(2)
C59 0.035(3) 0.020(2) 0.024(2) 0.0019(19) 0.000(2) -0.004(2)
C60 0.047(4) 0.026(3) 0.028(3) 0.000(2) 0.004(3) -0.005(2)
C61 0.032(3) 0.037(3) 0.046(3) 0.013(3) 0.012(3) 0.003(3)
C62 0.056(5) 0.028(3) 0.038(3) 0.005(2) 0.015(3) 0.014(3)
C63 0.059(5) 0.027(3) 0.031(3) 0.003(2) 0.011(3) 0.010(3)
C64 0.046(4) 0.025(3) 0.027(3) 0.007(2) 0.003(2) 0.002(2)
C65 0.042(4) 0.021(3) 0.023(2) 0.0052(19) 0.008(2) 0.003(2)
C66 0.046(4) 0.025(3) 0.030(3) 0.004(2) 0.008(3) 0.004(2)

loop_
_atom_type_symbol
_atom_type_description
_atom_type_scat_dispersion_real
_atom_type_scat_dispersion_imag
_atom_type_scat_source
C C 0.0181 0.0091 'International Tables Vol C Tables 4.2.6.8 and 6.1.1.4'
H H 0.0000 0.0000 'International Tables Vol C Tables 4.2.6.8 and 6.1.1.4'
O O 0.0492 0.0322 'International Tables Vol C Tables 4.2.6.8 and 6.1.1.4'
Si Si 0.2541 0.3302 'International Tables Vol C Tables 4.2.6.8 and 6.1.1.4'
P P 0.2955 0.4335 'International Tables Vol C Tables 4.2.6.8 and 6.1.1.4'
Cl Cl 0.3639 0.7018 'International Tables Vol C Tables 4.2.6.8 and 6.1.1.4'
Ru Ru 0.0552 3.2960 'International Tables Vol C Tables 4.2.6.8 and 6.1.1.4'

loop_
_geom_angle_atom_site_label_1
_geom_angle_atom_site_label_2
_geom_angle_atom_site_label_3
_geom_angle
Cl3 Ru1 Cl6 167.70(5)
Cl3 Ru1 P5 91.14(5)
Cl3 Ru1 P23 96.73(5)
Cl3 Ru1 P24 93.08(5)
Cl3 Ru1 O13 84.07(10)
Cl6 Ru1 P5 101.09(5)
Cl6 Ru1 P23 82.33(5)
Cl6 Ru1 P24 83.84(5)
Cl6 Ru1 O13 83.69(10)
P5 Ru1 P23 101.05(5)
P5 Ru1 P24 98.80(5)
P5 Ru1 O13 175.21(11)
P23 Ru1 P24 157.63(6)
P23 Ru1 O13 79.84(9)
P24 Ru1 O13 81.25(9)
Ru1 P5 C53 116.94(18)
Ru1 P5 C59 118.48(19)
Ru1 P5 C65 113.83(16)
C53 P5 C59 99.7(2)
C53 P5 C65 98.9(3)
C59 P5 C65 106.3(3)
Ru1 P23 C8 100.75(18)
Ru1 P23 C28 118.26(17)
Ru1 P23 C34 125.3(2)
C8 P23 C28 104.2(3)
C8 P23 C34 97.8(2)
C28 P23 C34 105.9(3)
Ru1 P24 C15 100.72(18)
Ru1 P24 C41 118.13(19)
Ru1 P24 C43 129.23(19)
C15 P24 C41 104.1(3)
C15 P24 C43 100.2(3)
C41 P24 C43 100.5(3)
C10 Si16 C14 98.6(2)
C10 Si16 C21 115.9(3)
C10 Si16 C22 105.7(3)
C14 Si16 C21 113.2(3)
C14 Si16 C22 108.6(3)
C21 Si16 C22 113.5(3)
Ru1 O13 C9 118.4(3)
Ru1 O13 C13 116.8(3)
C9 O13 C13 123.9(4)
H7 C7 C8 119.1
H7 C7 C12 119.1
C8 C7 C12 121.8(5)
P23 C8 C7 119.3(4)
P23 C8 C9 121.3(5)
C7 C8 C9 118.5(5)
O13 C9 C8 115.7(5)
O13 C9 C10 123.1(5)
C8 C9 C10 121.2(5)
Si16 C10 C9 118.5(4)
Si16 C10 C11 122.0(4)
C9 C10 C11 117.9(5)
C10 C11 H11 119.3
C10 C11 C12 121.3(5)
H11 C11 C12 119.3
C7 C12 C11 118.3(6)
C7 C12 H12 120.8
C11 C12 H12 120.8
O13 C13 C14 122.2(5)
O13 C13 C15 116.2(4)
C14 C13 C15 121.5(5)
Si16 C14 C13 120.6(4)
Si16 C14 C18 121.0(4)
C13 C14 C18 118.4(5)
P24 C15 C13 123.1(4)
P24 C15 C16 118.8(4)
C13 C15 C16 118.0(5)
C15 C16 H16 119.2
C15 C16 C17 121.5(5)
H16 C16 C17 119.2
C16 C17 H17 120.1
C16 C17 C18 119.7(5)
H17 C17 C18 120.1
C14 C18 C17 120.7(5)
C14 C18 H18 119.6
C17 C18 H18 119.6
Si16 C21 H21A 109.5
Si16 C21 H21B 109.5
Si16 C21 H21C 109.5
H21A C21 H21B 109.5
H21A C21 H21C 109.5
H21B C21 H21C 109.5
Si16 C22 H22A 109.5
Si16 C22 H22B 109.5
Si16 C22 H22C 109.5
H22A C22 H22B 109.5
H22A C22 H22C 109.5
H22B C22 H22C 109.5
H25 C25 C26 119.5
H25 C25 C30 119.5
C26 C25 C30 121.0(6)
C25 C26 H26 120.0
C25 C26 C27 120.1(6)
H26 C26 C27 120.0
C26 C27 H27 120.2
C26 C27 C28 119.7(6)
H27 C27 C28 120.2
P23 C28 C27 119.6(5)
P23 C28 C29 121.4(4)
C27 C28 C29 118.8(5)
C28 C29 H29 119.2
C28 C29 C30 121.6(6)
H29 C29 C30 119.2
C25 C30 C29 118.9(7)
C25 C30 H30 120.5
C29 C30 H30 120.5
H31 C31 C32 120.2
H31 C31 C36 120.2
C32 C31 C36 119.5(6)
C31 C32 H32 120.0
C31 C32 C33 120.1(6)
H32 C32 C33 120.0
C32 C33 H33 119.9
C32 C33 C34 120.1(6)
H33 C33 C34 119.9
P23 C34 C33 116.2(4)
P23 C34 C35 124.1(5)
C33 C34 C35 119.6(5)
C34 C35 H35 120.3
C34 C35 C36 119.4(6)
H35 C35 C36 120.3
C31 C36 C35 121.2(6)
C31 C36 H36 119.4
C35 C36 H36 119.4
H37 C37 C38 120.0
H37 C37 C42 120.0
C38 C37 C42 120.0(6)
C37 C38 H38 120.2
C37 C38 C39 119.6(6)
H38 C38 C39 120.2
C38 C39 H39 120.0
C38 C39 C40 120.0(6)
H39 C39 C40 120.0
C39 C40 H40 119.3
C39 C40 C41 121.4(5)
H40 C40 C41 119.3
P24 C41 C40 123.6(4)
P24 C41 C42 117.5(5)
C40 C41 C42 118.7(6)
C37 C42 C41 120.2(6)
C37 C42 H42 119.9
C41 C42 H42 119.9
P24 C43 C44 122.2(5)
P24 C43 C48 118.9(4)
C44 C43 C48 118.8(6)
C43 C44 H44 120.4
C43 C44 C45 119.2(6)
H44 C44 C45 120.4
C44 C45 H45 119.3
C44 C45 C46 121.4(6)
H45 C45 C46 119.3
C45 C46 H46 120.3
C45 C46 C47 119.3(6)
H46 C46 C47 120.3
C46 C47 H47 119.7
C46 C47 C48 120.7(6)
H47 C47 C48 119.7
C43 C48 C47 120.7(5)
C43 C48 H48 119.7
C47 C48 H48 119.7
H49 C49 C50 120.1
H49 C49 C54 120.1
C50 C49 C54 119.8(5)
C49 C50 H50 120.3
C49 C50 C51 119.5(5)
H50 C50 C51 120.3
C50 C51 H51 119.5
C50 C51 C52 121.0(5)
H51 C51 C52 119.5
C51 C52 H52 120.1
C51 C52 C53 119.7(5)
H52 C52 C53 120.1
P5 C53 C52 120.9(4)
P5 C53 C54 119.9(4)
C52 C53 C54 119.1(5)
C49 C54 C53 120.9(5)
C49 C54 H54 119.5
C53 C54 H54 119.5
H55 C55 C56 119.8
H55 C55 C60 119.8
C56 C55 C60 120.5(6)
C55 C56 H56 120.2
C55 C56 C57 119.6(6)
H56 C56 C57 120.2
C56 C57 H57 120.1
C56 C57 C58 119.8(6)
H57 C57 C58 120.1
C57 C58 H58 119.2
C57 C58 C59 121.6(6)
H58 C58 C59 119.2
P5 C59 C58 125.4(5)
P5 C59 C60 116.5(4)
C58 C59 C60 117.9(5)
C55 C60 C59 120.6(5)
C55 C60 H60 119.7
C59 C60 H60 119.7
H61 C61 C62 120.2
H61 C61 C66 120.2
C62 C61 C66 119.5(6)
C61 C62 H62 120.3
C61 C62 C63 119.4(6)
H62 C62 C63 120.3
C62 C63 H63 119.3
C62 C63 C64 121.4(6)
H63 C63 C64 119.3
C63 C64 H64 119.9
C63 C64 C65 120.1(6)
H64 C64 C65 119.9
P5 C65 C64 122.1(5)
P5 C65 C66 120.1(4)
C64 C65 C66 117.6(6)
C61 C66 C65 121.8(6)
C61 C66 H66 119.1
C65 C66 H66 119.1

loop_
_geom_bond_atom_site_label_1
_geom_bond_atom_site_label_2
_geom_bond_distance
Ru1 Cl3 2.4167(15)
Ru1 Cl6 2.3903(15)
Ru1 P5 2.2506(14)
Ru1 P23 2.3405(14)
Ru1 P24 2.3197(13)
Ru1 O13 2.328(3)
P5 C53 1.855(5)
P5 C59 1.857(5)
P5 C65 1.847(6)
P23 C8 1.832(6)
P23 C28 1.833(5)
P23 C34 1.854(6)
P24 C15 1.826(5)
P24 C41 1.836(6)
P24 C43 1.834(6)
Si16 C10 1.852(6)
Si16 C14 1.854(5)
Si16 C21 1.844(6)
Si16 C22 1.858(6)
O13 C9 1.421(6)
O13 C13 1.421(6)
C7 H7 0.950
C7 C8 1.395(8)
C7 C12 1.375(8)
C8 C9 1.392(8)
C9 C10 1.396(7)
C10 C11 1.402(8)
C11 H11 0.950
C11 C12 1.403(8)
C12 H12 0.950
C13 C14 1.404(7)
C13 C15 1.391(8)
C14 C18 1.400(8)
C15 C16 1.398(8)
C16 H16 0.950
C16 C17 1.383(8)
C17 H17 0.950
C17 C18 1.381(8)
C18 H18 0.950
C21 H21A 0.980
C21 H21B 0.980
C21 H21C 0.980
C22 H22A 0.980
C22 H22B 0.980
C22 H22C 0.980
C25 H25 0.950
C25 C26 1.370(10)
C25 C30 1.384(10)
C26 H26 0.950
C26 C27 1.401(9)
C27 H27 0.950
C27 C28 1.405(8)
C28 C29 1.381(9)
C29 H29 0.950
C29 C30 1.390(9)
C30 H30 0.950
C31 H31 0.950
C31 C32 1.374(9)
C31 C36 1.365(9)
C32 H32 0.950
C32 C33 1.405(9)
C33 H33 0.950
C33 C34 1.374(9)
C34 C35 1.388(7)
C35 H35 0.950
C35 C36 1.394(9)
C36 H36 0.950
C37 H37 0.950
C37 C38 1.388(9)
C37 C42 1.384(9)
C38 H38 0.950
C38 C39 1.386(8)
C39 H39 0.950
C39 C40 1.371(9)
C40 H40 0.950
C40 C41 1.381(8)
C41 C42 1.396(7)
C42 H42 0.950
C43 C44 1.417(7)
C43 C48 1.395(9)
C44 H44 0.950
C44 C45 1.385(9)
C45 H45 0.950
C45 C46 1.376(10)
C46 H46 0.950
C46 C47 1.389(8)
C47 H47 0.950
C47 C48 1.373(9)
C48 H48 0.950
C49 H49 0.950
C49 C50 1.387(8)
C49 C54 1.399(8)
C50 H50 0.950
C50 C51 1.383(9)
C51 H51 0.950
C51 C52 1.393(8)
C52 H52 0.950
C52 C53 1.399(7)
C53 C54 1.383(8)
C54 H54 0.950
C55 H55 0.950
C55 C56 1.379(9)
C55 C60 1.388(8)
C56 H56 0.950
C56 C57 1.376(10)
C57 H57 0.950
C57 C58 1.389(9)
C58 H58 0.950
C58 C59 1.383(7)
C59 C60 1.395(9)
C60 H60 0.950
C61 H61 0.950
C61 C62 1.388(9)
C61 C66 1.389(9)
C62 H62 0.950
C62 C63 1.374(10)
C63 H63 0.950
C63 C64 1.378(9)
C64 H64 0.950
C64 C65 1.412(8)
C65 C66 1.386(9)
C66 H66 0.950

loop_
_geom_torsion_atom_site_label_1
_geom_torsion_atom_site_label_2
_geom_torsion_atom_site_label_3
_geom_torsion_atom_site_label_4
_geom_torsion
C12 C7 C8 P23 171.7(5)
C12 C7 C8 C9 2.2(9)
Ru1 P23 C8 C7 168.7(4)
Ru1 P23 C8 C9 -22.0(5)
C28 P23 C8 C7 45.7(5)
C28 P23 C8 C9 -145.1(5)
C34 P23 C8 C7 -63.0(5)
C34 P23 C8 C9 106.3(5)
P23 C8 C9 O13 14.8(7)
P23 C8 C9 C10 -162.2(5)
C7 C8 C9 O13 -175.9(5)
C7 C8 C9 C10 7.1(9)
Ru1 O13 C9 C8 1.5(6)
Ru1 O13 C9 C10 178.5(4)
C13 O13 C9 C8 170.0(5)
C13 O13 C9 C10 -13.0(8)
O13 C9 C10 Si16 -21.6(8)
O13 C9 C10 C11 172.5(5)
C8 C9 C10 Si16 155.3(5)
C8 C9 C10 C11 -10.7(9)
C14 Si16 C10 C9 35.7(5)
C14 Si16 C10 C11 -159.0(5)
C21 Si16 C10 C9 156.8(4)
C21 Si16 C10 C11 -37.9(6)
C22 Si16 C10 C9 -76.6(5)
C22 Si16 C10 C11 88.8(5)
Si16 C10 C11 C12 -160.0(5)
C9 C10 C11 C12 5.4(9)
C8 C7 C12 C11 -7.3(10)
C10 C11 C12 C7 3.4(9)
Ru1 O13 C13 C14 -166.1(5)
Ru1 O13 C13 C15 10.9(6)
C9 O13 C13 C14 25.3(8)
C9 O13 C13 C15 -157.8(5)
O13 C13 C14 Si16 -0.5(8)
O13 C13 C14 C18 179.7(6)
C15 C13 C14 Si16 -177.4(5)
C15 C13 C14 C18 2.9(9)
C10 Si16 C14 C13 -25.3(6)
C10 Si16 C14 C18 154.5(5)
C21 Si16 C14 C13 -148.3(5)
C21 Si16 C14 C18 31.4(6)
C22 Si16 C14 C13 84.6(5)
C22 Si16 C14 C18 -95.6(6)
O13 C13 C15 P24 -0.4(8)
O13 C13 C15 C16 -178.5(5)
C14 C13 C15 P24 176.6(5)
C14 C13 C15 C16 -1.5(9)
Ru1 P24 C15 C13 -9.4(6)
Ru1 P24 C15 C16 168.7(5)
C41 P24 C15 C13 113.5(5)
C41 P24 C15 C16 -68.5(6)
C43 P24 C15 C13 -142.9(5)
C43 P24 C15 C16 35.2(6)
P24 C15 C16 C17 -178.5(5)
C13 C15 C16 C17 -0.4(10)
C15 C16 C17 C18 0.7(10)
C16 C17 C18 C14 0.7(10)
Si16 C14 C18 C17 177.8(5)
C13 C14 C18 C17 -2.5(10)
C30 C25 C26 C27 0.8(10)
C25 C26 C27 C28 -0.4(9)
C26 C27 C28 P23 -174.9(4)
C26 C27 C28 C29 -0.3(8)
Ru1 P23 C28 C27 89.9(4)
Ru1 P23 C28 C29 -84.6(5)
C8 P23 C28 C27 -159.4(4)
C8 P23 C28 C29 26.2(5)
C34 P23 C28 C27 -56.7(5)
C34 P23 C28 C29 128.8(5)
P23 C28 C29 C30 175.0(5)
C27 C28 C29 C30 0.6(8)
C26 C25 C30 C29 -0.5(10)
C28 C29 C30 C25 -0.2(9)
C36 C31 C32 C33 -0.9(11)
C31 C32 C33 C34 -1.2(11)
C32 C33 C34 P23 -178.4(5)
C32 C33 C34 C35 2.8(10)
Ru1 P23 C34 C33 39.0(6)
Ru1 P23 C34 C35 -142.2(5)
C8 P23 C34 C33 -70.1(5)
C8 P23 C34 C35 108.6(6)
C28 P23 C34 C33 -177.4(5)
C28 P23 C34 C35 1.3(6)
P23 C34 C35 C36 179.0(5)
C33 C34 C35 C36 -2.3(10)
C32 C31 C36 C35 1.5(11)
C34 C35 C36 C31 0.1(10)
C42 C37 C38 C39 -1.8(10)
C37 C38 C39 C40 2.5(10)
C38 C39 C40 C41 -0.5(10)
C39 C40 C41 P24 172.9(5)
C39 C40 C41 C42 -2.2(10)
Ru1 P24 C41 C40 118.8(5)
Ru1 P24 C41 C42 -66.1(5)
C15 P24 C41 C40 8.2(6)
C15 P24 C41 C42 -176.7(5)
C43 P24 C41 C40 -95.3(6)
C43 P24 C41 C42 79.9(5)
C38 C37 C42 C41 -0.9(10)
P24 C41 C42 C37 -172.5(5)
C40 C41 C42 C37 2.9(10)
Ru1 P24 C43 C44 146.2(4)
Ru1 P24 C43 C48 -36.6(5)
C15 P24 C43 C44 -100.7(5)
C15 P24 C43 C48 76.4(5)
C41 P24 C43 C44 5.8(5)
C41 P24 C43 C48 -177.0(4)
P24 C43 C44 C45 176.9(4)
C48 C43 C44 C45 -0.3(8)
C43 C44 C45 C46 -0.2(9)
C44 C45 C46 C47 0.6(9)
C45 C46 C47 C48 -0.4(9)
C46 C47 C48 C43 -0.2(8)
P24 C43 C48 C47 -176.8(4)
C44 C43 C48 C47 0.5(8)
C54 C49 C50 C51 0.2(10)
C49 C50 C51 C52 -1.3(11)
C50 C51 C52 C53 0.8(11)
C51 C52 C53 P5 176.2(5)
C51 C52 C53 C54 0.7(10)
Ru1 P5 C53 C52 154.2(4)
Ru1 P5 C53 C54 -30.4(6)
C59 P5 C53 C52 25.2(6)
C59 P5 C53 C54 -159.4(5)
C65 P5 C53 C52 -83.2(5)
C65 P5 C53 C54 92.2(5)
P5 C53 C54 C49 -177.3(5)
C52 C53 C54 C49 -1.8(9)
C50 C49 C54 C53 1.3(10)
C60 C55 C56 C57 1.4(10)
C55 C56 C57 C58 0.8(9)
C56 C57 C58 C59 -1.8(9)
C57 C58 C59 P5 174.7(5)
C57 C58 C59 C60 0.5(8)
Ru1 P5 C59 C58 138.1(4)
Ru1 P5 C59 C60 -47.7(5)
C53 P5 C59 C58 -93.9(5)
C53 P5 C59 C60 80.3(4)
C65 P5 C59 C58 8.5(5)
C65 P5 C59 C60 -177.3(4)
C56 C55 C60 C59 -2.7(9)
P5 C59 C60 C55 -172.9(4)
C58 C59 C60 C55 1.7(8)
C66 C61 C62 C63 3.2(9)
C61 C62 C63 C64 -0.3(9)
C62 C63 C64 C65 -3.5(8)
C63 C64 C65 P5 179.5(4)
C63 C64 C65 C66 4.4(8)
Ru1 P5 C65 C64 -87.4(4)
Ru1 P5 C65 C66 87.6(4)
C53 P5 C65 C64 147.8(4)
C53 P5 C65 C66 -37.2(5)
C59 P5 C65 C64 44.8(5)
C59 P5 C65 C66 -140.1(4)
P5 C65 C66 C61 -176.8(4)
C64 C65 C66 C61 -1.6(8)
C62 C61 C66 C65 -2.2(8)
